data_4061507
_journal_name_full Organometallics
_journal_paper_doi 10.1021/om050237+
_journal_year 2005
_chemical_formula_sum 'C24 H24 As N O'
_chemical_formula_weight 417.36
_chemical_melting_point 93.5(5)
_chemical_name_common (S)-(-)-2-(2-diphenylarsino)phenyl)-4-(isopropyl)oxazolin
_space_group_IT_number 19
_symmetry_cell_setting orthorhombic
_symmetry_space_group_name_Hall 'P 2ac 2ab'
_symmetry_space_group_name_H-M 'P 21 21 21'
_cell_angle_alpha 90.00
_cell_angle_beta 90.00
_cell_angle_gamma 90.00
_cell_formula_units_Z 4
_cell_length_a 9.2413(5)
_cell_length_b 14.7410(8)
_cell_length_c 15.1499(8)
_cell_measurement_temperature 293(2)
_cell_volume 2063.81(19)
_diffrn_ambient_temperature 293(2)
_exptl_crystal_density_diffrn 1.343
_cod_depositor_comments
;
The following automatic conversions were performed:
'_symmetry_cell_setting' value 'ORTHORHOMBIC' changed to 'orthorhombic'
according to '/home/saulius/struct/CIF-dictionaries/cif_core.dic'
dictionary named 'cif_core.dic' version 2.4.1 from 2010-06-29.

Automatic conversion script
Id: cif_fix_enum 1527 2010-12-29 10:47:43Z saulius 

The following automatic conversions were performed:

'_chemical_melting_point' value '93-94' was changed to '93.5(5)' -
the average value was taken and precision was estimated.

Automatic conversion script
Id: cif_fix_values 1646 2011-03-28 12:23:43Z adriana 
;
_cod_database_code 4061507

loop_
_symmetry_equiv_pos_as_xyz
'x, y, z'
'-x+1/2, -y, z+1/2'
'-x, y+1/2, -z+1/2'
'x+1/2, -y+1/2, -z'

loop_
_atom_site_label
_atom_site_type_symbol
_atom_site_fract_x
_atom_site_fract_y
_atom_site_fract_z
_atom_site_U_iso_or_equiv
_atom_site_adp_type
_atom_site_occupancy
_atom_site_symmetry_multiplicity
_atom_site_calc_flag
_atom_site_refinement_flags
_atom_site_disorder_assembly
_atom_site_disorder_group
As1 As 1.31188(2) 0.813065(14) -0.197628(13) 0.04127(7) Uani 1 1 d . . .
C1 C 1.1944(3) 0.82217(13) -0.30704(13) 0.0471(5) Uani 1 1 d . . .
C2 C 1.2463(3) 0.78549(18) -0.38508(15) 0.0612(7) Uani 1 1 d . . .
H2A H 1.3325 0.7529 -0.3845 0.073 Uiso 1 1 calc R . .
C3 C 1.1723(4) 0.79630(18) -0.46433(17) 0.0751(9) Uani 1 1 d . . .
H3A H 1.2094 0.7717 -0.5161 0.090 Uiso 1 1 calc R . .
C4 C 1.0454(4) 0.8430(2) -0.4656(2) 0.0777(9) Uani 1 1 d . . .
H4A H 0.9956 0.8499 -0.5185 0.093 Uiso 1 1 calc R . .
C5 C 0.9899(3) 0.8801(2) -0.38940(19) 0.0674(8) Uani 1 1 d . . .
H5A H 0.9027 0.9116 -0.3911 0.081 Uiso 1 1 calc R . .
C6 C 1.0638(3) 0.87073(15) -0.30983(16) 0.0509(5) Uani 1 1 d . . .
C7 C 1.0024(3) 0.91145(16) -0.22927(18) 0.0511(6) Uani 1 1 d . . .
C8 C 0.8376(3) 0.9883(2) -0.1522(2) 0.0763(9) Uani 1 1 d . . .
H8A H 0.7426 0.9733 -0.1292 0.092 Uiso 1 1 calc R . .
H8B H 0.8449 1.0536 -0.1584 0.092 Uiso 1 1 calc R . .
C9 C 0.9562(3) 0.95192(17) -0.09220(17) 0.0554(6) Uani 1 1 d . . .
H9A H 0.9167 0.9004 -0.0592 0.066 Uiso 1 1 calc R . .
C10 C 1.0167(3) 1.01913(18) -0.0262(2) 0.0627(7) Uani 1 1 d . . .
H10A H 1.0538 1.0718 -0.0586 0.075 Uiso 1 1 calc R . .
C11 C 0.8963(4) 1.0511(3) 0.0356(2) 0.0972(11) Uani 1 1 d . . .
H11A H 0.9351 1.0934 0.0776 0.146 Uiso 1 1 calc R . .
H11B H 0.8565 0.9999 0.0663 0.146 Uiso 1 1 calc R . .
H11C H 0.8216 1.0801 0.0018 0.146 Uiso 1 1 calc R . .
C12 C 1.1403(3) 0.9771(2) 0.0248(2) 0.0795(9) Uani 1 1 d . . .
H12A H 1.2142 0.9579 -0.0156 0.119 Uiso 1 1 calc R . .
H12B H 1.1055 0.9257 0.0574 0.119 Uiso 1 1 calc R . .
H12C H 1.1797 1.0211 0.0649 0.119 Uiso 1 1 calc R . .
C13 C 1.1884(3) 0.73156(13) -0.12855(13) 0.0395(4) Uani 1 1 d . . .
C14 C 1.0800(3) 0.67773(16) -0.16347(16) 0.0504(5) Uani 1 1 d . . .
H14A H 1.0621 0.6792 -0.2239 0.061 Uiso 1 1 calc R . .
C15 C 0.9985(3) 0.62227(19) -0.1104(2) 0.0639(7) Uani 1 1 d . . .
H15A H 0.9260 0.5864 -0.1349 0.077 Uiso 1 1 calc R . .
C16 C 1.0240(3) 0.6197(2) -0.0211(2) 0.0662(8) Uani 1 1 d . . .
H16A H 0.9699 0.5814 0.0148 0.079 Uiso 1 1 calc R . .
C17 C 1.1291(3) 0.6735(2) 0.01508(17) 0.0648(7) Uani 1 1 d . . .
H17A H 1.1446 0.6727 0.0757 0.078 Uiso 1 1 calc R . .
C18 C 1.2124(3) 0.72918(17) -0.03806(15) 0.0509(6) Uani 1 1 d . . .
H18A H 1.2846 0.7650 -0.0132 0.061 Uiso 1 1 calc R . .
C19 C 1.4553(3) 0.72266(16) -0.23871(14) 0.0451(5) Uani 1 1 d . . .
C20 C 1.4325(3) 0.62987(16) -0.24145(17) 0.0562(6) Uani 1 1 d . . .
H20A H 1.3429 0.6064 -0.2254 0.067 Uiso 1 1 calc R . .
C21 C 1.5416(3) 0.5718(2) -0.26784(19) 0.0717(8) Uani 1 1 d . . .
H21A H 1.5247 0.5097 -0.2691 0.086 Uiso 1 1 calc R . .
C22 C 1.6727(4) 0.6042(3) -0.29181(18) 0.0784(9) Uani 1 1 d . . .
H22A H 1.7450 0.5645 -0.3102 0.094 Uiso 1 1 calc R . .
C23 C 1.6988(3) 0.6960(2) -0.28893(16) 0.0763(9) Uani 1 1 d . . .
H23A H 1.7890 0.7186 -0.3049 0.092 Uiso 1 1 calc R . .
C24 C 1.5903(3) 0.75499(19) -0.26214(16) 0.0580(7) Uani 1 1 d . . .
H24A H 1.6087 0.8170 -0.2599 0.070 Uiso 1 1 calc R . .
O1 O 0.8632(2) 0.94319(15) -0.23609(14) 0.0775(6) Uani 1 1 d . . .
N1 N 1.0634(2) 0.91664(13) -0.15542(14) 0.0492(5) Uani 1 1 d . . .

loop_
_atom_site_aniso_label
_atom_site_aniso_U_11
_atom_site_aniso_U_22
_atom_site_aniso_U_33
_atom_site_aniso_U_23
_atom_site_aniso_U_13
_atom_site_aniso_U_12
As1 0.04337(12) 0.03877(10) 0.04168(10) 0.00061(9) -0.00349(11) -0.00199(10)
C1 0.0568(12) 0.0399(10) 0.0445(10) 0.0050(10) -0.0076(12) -0.0073(11)
C2 0.0809(19) 0.0586(15) 0.0442(12) -0.0001(11) -0.0079(13) 0.0059(13)
C3 0.111(3) 0.0656(18) 0.0482(13) -0.0017(12) -0.0145(17) -0.003(2)
C4 0.097(3) 0.078(2) 0.0581(17) 0.0111(14) -0.0359(18) -0.0125(18)
C5 0.0654(19) 0.0650(18) 0.0718(19) 0.0150(14) -0.0266(16) -0.0041(15)
C6 0.0543(14) 0.0454(11) 0.0529(13) 0.0076(11) -0.0116(13) -0.0071(11)
C7 0.0381(13) 0.0472(13) 0.0681(16) 0.0146(11) -0.0052(12) 0.0005(11)
C8 0.0558(19) 0.091(2) 0.082(2) 0.0229(17) 0.0110(16) 0.0226(17)
C9 0.0434(14) 0.0550(14) 0.0677(16) 0.0152(12) 0.0098(13) 0.0088(12)
C10 0.0635(18) 0.0523(14) 0.0724(18) -0.0027(13) 0.0221(15) 0.0070(13)
C11 0.097(3) 0.096(2) 0.098(2) -0.006(2) 0.035(2) 0.039(2)
C12 0.069(2) 0.089(2) 0.081(2) -0.0235(17) -0.0042(17) 0.0115(17)
C13 0.0384(11) 0.0386(10) 0.0416(10) 0.0020(8) 0.0019(11) 0.0050(11)
C14 0.0486(13) 0.0499(13) 0.0528(12) -0.0035(11) 0.0013(11) -0.0036(12)
C15 0.0494(16) 0.0574(16) 0.085(2) -0.0014(14) 0.0045(15) -0.0083(13)
C16 0.0541(17) 0.0709(18) 0.0738(19) 0.0209(15) 0.0210(15) 0.0016(14)
C17 0.0695(18) 0.0777(18) 0.0473(13) 0.0123(13) 0.0107(13) 0.0139(16)
C18 0.0483(15) 0.0561(13) 0.0483(12) 0.0015(10) -0.0016(11) 0.0018(11)
C19 0.0428(13) 0.0528(12) 0.0398(11) 0.0007(10) -0.0031(11) 0.0041(10)
C20 0.0528(16) 0.0528(14) 0.0631(15) 0.0000(12) 0.0046(14) 0.0050(12)
C21 0.075(2) 0.0653(17) 0.0743(18) -0.0050(14) 0.0041(16) 0.0234(17)
C22 0.066(2) 0.107(2) 0.0625(17) -0.0023(16) 0.0050(18) 0.0379(18)
C23 0.0467(15) 0.125(3) 0.0577(15) 0.0062(16) 0.0099(14) 0.007(2)
C24 0.0506(16) 0.0724(17) 0.0510(13) 0.0042(13) 0.0021(13) -0.0042(13)
O1 0.0457(11) 0.1009(15) 0.0859(13) 0.0169(13) -0.0092(10) 0.0129(10)
N1 0.0444(11) 0.0451(11) 0.0581(12) 0.0010(9) -0.0024(10) 0.0087(9)

loop_
_geom_bond_atom_site_label_1
_geom_bond_atom_site_label_2
_geom_bond_distance
_geom_bond_site_symmetry_2
_geom_bond_publ_flag
As1 C13 1.960(2) . ?
As1 C19 1.980(2) . ?
As1 C1 1.986(2) . ?
C1 C2 1.386(3) . ?
C1 C6 1.404(3) . ?
C2 C3 1.391(4) . ?
C3 C4 1.360(5) . ?
C4 C5 1.377(4) . ?
C5 C6 1.392(3) . ?
C6 C7 1.474(4) . ?
C7 N1 1.255(3) . ?
C7 O1 1.373(3) . ?
C8 O1 1.454(4) . ?
C8 C9 1.522(4) . ?
C9 N1 1.473(3) . ?
C9 C10 1.515(4) . ?
C10 C12 1.511(4) . ?
C10 C11 1.529(4) . ?
C13 C14 1.383(3) . ?
C13 C18 1.389(3) . ?
C14 C15 1.371(3) . ?
C15 C16 1.375(4) . ?
C16 C17 1.368(4) . ?
C17 C18 1.384(4) . ?
C19 C24 1.382(4) . ?
C19 C20 1.385(3) . ?
C20 C21 1.382(4) . ?
C21 C22 1.352(4) . ?
C22 C23 1.376(5) . ?
C23 C24 1.387(4) . ?

loop_
_cod_related_entry_id
_cod_related_entry_database
_cod_related_entry_code
1 ChemSpider 9364344
